data_4132738
loop_
_publ_author_name
'Georg, Isabelle'
'Teichmann, Julian'
'Bursch, Markus'
'Tillmann, Jan'
'Endeward, Burkhard'
'Bolte, Michael'
'Lerner, Hans-Wolfram'
'Grimme, Stefan'
'Wagner, Matthias'

_publ_section_title
;
 Exhaustively Trichlorosilylated C<sub>1</sub> and C<sub>2</sub> Building
 Blocks: Beyond the M\"uller-Rochow Direct Process.
;
_journal_issue 30
_journal_name_full 'Journal of the American Chemical Society'
_journal_page_first 9696
_journal_page_last 9708
_journal_paper_doi 10.1021/jacs.8b05950
_journal_volume 140
_journal_year 2018
_chemical_formula_moiety '2(C16 H36 N), C2 Cl12 Si4'
_chemical_formula_sum 'C34 H72 Cl12 N2 Si4'
_chemical_formula_weight 1046.69
_space_group_crystal_system triclinic
_space_group_IT_number 2
_space_group_name_Hall '-P 1'
_space_group_name_H-M_alt 'P -1'
_atom_sites_solution_hydrogens mixed
_audit_creation_method SHELXL-2013
_cell_angle_alpha 85.921(4)
_cell_angle_beta 85.777(4)
_cell_angle_gamma 88.686(4)
_cell_formula_units_Z 2
_cell_length_a 11.4327(6)
_cell_length_b 11.8063(6)
_cell_length_c 19.5139(9)
_cell_measurement_reflns_used 68050
_cell_measurement_temperature 173(2)
_cell_measurement_theta_max 26.64
_cell_measurement_theta_min 3.15
_cell_volume 2619.7(2)
_computing_cell_refinement 'X-Area (Stoe & Cie, 2001)'
_computing_data_collection 'X-Area (Stoe & Cie, 2001)'
_computing_data_reduction 'X-Area (Stoe & Cie, 2001)'
_computing_molecular_graphics 'XP in SHELXTL-Plus (Sheldrick, 2008)'
_computing_publication_material SHELXL97
_computing_structure_refinement 'SHELXL (Sheldrick, 2008)'
_computing_structure_solution 'SHELXS (Sheldrick, 2008)'
_diffrn_ambient_temperature 173(2)
_diffrn_measured_fraction_theta_full 0.998
_diffrn_measured_fraction_theta_max 0.991
_diffrn_measurement_device_type 'STOE IPDS II two-circle-diffractometer'
_diffrn_measurement_method \w
_diffrn_radiation_type MoK\a
_diffrn_radiation_wavelength 0.71073
_diffrn_reflns_av_R_equivalents 0.0555
_diffrn_reflns_av_unetI/netI 0.0310
_diffrn_reflns_Laue_measured_fraction_full 0.998
_diffrn_reflns_Laue_measured_fraction_max 0.991
_diffrn_reflns_limit_h_max 14
_diffrn_reflns_limit_h_min -14
_diffrn_reflns_limit_k_max 14
_diffrn_reflns_limit_k_min -14
_diffrn_reflns_limit_l_max 24
_diffrn_reflns_limit_l_min -24
_diffrn_reflns_number 69365
_diffrn_reflns_point_group_measured_fraction_full 0.998
_diffrn_reflns_point_group_measured_fraction_max 0.991
_diffrn_reflns_theta_full 25.000
_diffrn_reflns_theta_max 26.185
_diffrn_reflns_theta_min 3.266
_diffrn_source 'Genix 3D I\mS microfocus X-ray source'
_exptl_absorpt_coefficient_mu 0.752
_exptl_absorpt_correction_T_max 0.915
_exptl_absorpt_correction_T_min 0.773
_exptl_absorpt_correction_type multi-scan
_exptl_absorpt_process_details 'X-Area (Stoe & Cie, 2001)'
_exptl_crystal_colour colourless
_exptl_crystal_density_diffrn 1.327
_exptl_crystal_description block
_exptl_crystal_F_000 1100
_exptl_crystal_size_max 0.360
_exptl_crystal_size_mid 0.280
_exptl_crystal_size_min 0.120
_refine_diff_density_max 0.713
_refine_diff_density_min -0.481
_refine_diff_density_rms 0.064
_refine_ls_extinction_method none
_refine_ls_goodness_of_fit_ref 1.117
_refine_ls_hydrogen_treatment constr
_refine_ls_matrix_type full
_refine_ls_number_parameters 569
_refine_ls_number_reflns 10415
_refine_ls_number_restraints 162
_refine_ls_restrained_S_all 1.124
_refine_ls_R_factor_all 0.0730
_refine_ls_R_factor_gt 0.0585
_refine_ls_shift/su_max 0.000
_refine_ls_shift/su_mean 0.000
_refine_ls_structure_factor_coef Fsqd
_refine_ls_weighting_details 'w=1/[\s^2^(Fo^2^)+(0.0486P)^2^+4.7391P] where P=(Fo^2^+2Fc^2^)/3'
_refine_ls_weighting_scheme calc
_refine_ls_wR_factor_gt 0.1414
_refine_ls_wR_factor_ref 0.1476
_reflns_Friedel_coverage 0.000
_reflns_number_gt 8570
_reflns_number_total 10415
_reflns_threshold_expression 'I > 2\s(I)'
_cod_data_source_file ja8b05950_si_002.cif
_cod_data_source_block wa1790
_cod_database_code 4132738
_shelx_space_group_comment
; 
The symmetry employed for this shelxl refinement is uniquely defined 
by the following loop, which should always be used as a source of 
symmetry information in preference to the above space-group names. 
They are only intended as comments. 
;
_shelx_estimated_absorpt_t_min 0.773
_shelx_estimated_absorpt_t_max 0.915
_shelxl_version_number 2013-3

loop_
_space_group_symop_operation_xyz
'x, y, z'
'-x, -y, -z'

loop_
_atom_site_label
_atom_site_type_symbol
_atom_site_fract_x
_atom_site_fract_y
_atom_site_fract_z
_atom_site_U_iso_or_equiv
_atom_site_adp_type
_atom_site_occupancy
_atom_site_site_symmetry_order
_atom_site_calc_flag
_atom_site_refinement_flags_posn
_atom_site_refinement_flags_adp
_atom_site_refinement_flags_occupancy
_atom_site_disorder_assembly
_atom_site_disorder_group
C1 C 0.2213(3) 0.2846(3) 0.28818(17) 0.0334(7) Uani 1 1 d . . . . .
C2 C 0.2077(3) 0.2815(3) 0.21085(17) 0.0318(7) Uani 1 1 d . . . . .
Si1 Si 0.35901(10) 0.26471(10) 0.32067(5) 0.0432(3) Uani 1 1 d . . . . .
Si3 Si 0.20531(9) 0.41306(8) 0.16283(5) 0.0352(2) Uani 1 1 d . . . . .
Si2 Si 0.09446(9) 0.28707(9) 0.34532(5) 0.0365(2) Uani 1 1 d . . . . .
Si4 Si 0.20481(9) 0.14851(8) 0.17710(5) 0.0325(2) Uani 1 1 d . . . . .
Cl11 Cl 0.42459(14) 0.09818(14) 0.33170(8) 0.0860(5) Uani 1 1 d . . . . .
Cl12 Cl 0.49554(11) 0.34381(14) 0.26341(7) 0.0729(4) Uani 1 1 d . . . . .
Cl13 Cl 0.36694(11) 0.31575(15) 0.41926(6) 0.0753(4) Uani 1 1 d . . . . .
Cl21 Cl 0.07201(12) 0.14853(10) 0.41810(6) 0.0672(3) Uani 1 1 d . . . . .
Cl22 Cl 0.07315(10) 0.41707(10) 0.41217(6) 0.0605(3) Uani 1 1 d . . . . .
Cl23 Cl -0.05883(9) 0.29497(12) 0.29745(6) 0.0609(3) Uani 1 1 d . . . . .
Cl31 Cl 0.36342(10) 0.48121(10) 0.11903(7) 0.0649(3) Uani 1 1 d . . . . .
Cl32 Cl 0.13606(13) 0.54213(9) 0.21913(6) 0.0667(4) Uani 1 1 d . . . . .
Cl33 Cl 0.11116(12) 0.42424(10) 0.07585(6) 0.0633(3) Uani 1 1 d . . . . .
Cl41 Cl 0.36489(10) 0.06891(9) 0.14996(6) 0.0553(3) Uani 1 1 d . . . . .
Cl42 Cl 0.12331(10) 0.14031(9) 0.08651(5) 0.0498(2) Uani 1 1 d . . . . .
Cl43 Cl 0.12380(11) 0.02675(8) 0.24419(5) 0.0518(3) Uani 1 1 d . . . . .
N1 N 0.7243(2) 0.2537(2) 0.06038(15) 0.0317(6) Uani 1 1 d . . . . .
C3 C 0.6974(3) 0.1767(3) 0.12521(19) 0.0374(8) Uani 1 1 d . . . . .
H3A H 0.6416 0.2173 0.1565 0.045 Uiso 1 1 calc R U . . .
H3B H 0.6575 0.1087 0.1123 0.045 Uiso 1 1 calc R U . . .
C4 C 0.8013(4) 0.1380(4) 0.1644(2) 0.0478(10) Uani 1 1 d . . . . .
H4A H 0.8491 0.2042 0.1721 0.057 Uiso 1 1 calc R U . . .
H4B H 0.8511 0.0850 0.1373 0.057 Uiso 1 1 calc R U . . .
C5 C 0.7586(4) 0.0779(4) 0.2341(2) 0.0517(10) Uani 1 1 d . . . . .
H5A H 0.8277 0.0547 0.2599 0.062 Uiso 1 1 calc R U . . .
H5B H 0.7115 0.1326 0.2613 0.062 Uiso 1 1 calc R U . . .
C6 C 0.6855(4) -0.0258(4) 0.2277(3) 0.0609(12) Uani 1 1 d . . . . .
H6A H 0.6605 -0.0590 0.2738 0.091 Uiso 1 1 calc R U . . .
H6B H 0.7324 -0.0818 0.2025 0.091 Uiso 1 1 calc R U . . .
H6C H 0.6163 -0.0035 0.2028 0.091 Uiso 1 1 calc R U . . .
C7 C 0.7863(3) 0.3606(3) 0.0760(2) 0.0403(8) Uani 1 1 d . . . . .
H7A H 0.8668 0.3390 0.0881 0.048 Uiso 1 1 calc R U . . .
H7B H 0.7932 0.4117 0.0335 0.048 Uiso 1 1 calc R U . . .
C8 C 0.7283(4) 0.4261(4) 0.1331(2) 0.0507(10) Uani 1 1 d . . . . .
H8A H 0.7330 0.3815 0.1777 0.061 Uiso 1 1 calc R U . . .
H8B H 0.6444 0.4399 0.1252 0.061 Uiso 1 1 calc R U . . .
C9 C 0.7900(5) 0.5406(4) 0.1353(3) 0.0697(14) Uani 1 1 d . . . . .
H9A H 0.8738 0.5263 0.1432 0.084 Uiso 1 1 calc R U . . .
H9B H 0.7858 0.5845 0.0904 0.084 Uiso 1 1 calc R U . . .
C10 C 0.7347(7) 0.6083(6) 0.1910(3) 0.102(2) Uani 1 1 d . . . . .
H10A H 0.7746 0.6810 0.1905 0.153 Uiso 1 1 calc R U . . .
H10B H 0.7415 0.5662 0.2357 0.153 Uiso 1 1 calc R U . . .
H10C H 0.6517 0.6223 0.1834 0.153 Uiso 1 1 calc R U . . .
C11 C 0.6091(3) 0.2876(3) 0.03045(19) 0.0359(8) Uani 1 1 d . . . . .
H11A H 0.5555 0.3171 0.0675 0.043 Uiso 1 1 calc R U . . .
H11B H 0.6238 0.3508 -0.0051 0.043 Uiso 1 1 calc R U . . .
C12 C 0.5470(3) 0.1953(3) -0.0015(2) 0.0390(8) Uani 1 1 d . . . . .
H12A H 0.5367 0.1288 0.0321 0.047 Uiso 1 1 calc R U . . .
H12B H 0.5953 0.1708 -0.0422 0.047 Uiso 1 1 calc R U . . .
C13 C 0.4279(4) 0.2376(4) -0.0232(2) 0.0485(10) Uani 1 1 d . . . . .
H13A H 0.3808 0.2643 0.0173 0.058 Uiso 1 1 calc R U . . .
H13B H 0.4387 0.3028 -0.0578 0.058 Uiso 1 1 calc R U . . .
C14 C 0.3628(4) 0.1457(4) -0.0535(3) 0.0597(12) Uani 1 1 d . . . . .
H14A H 0.2866 0.1758 -0.0670 0.089 Uiso 1 1 calc R U . . .
H14B H 0.3507 0.0816 -0.0191 0.089 Uiso 1 1 calc R U . . .
H14C H 0.4087 0.1199 -0.0941 0.089 Uiso 1 1 calc R U . . .
C15 C 0.8044(3) 0.1905(3) 0.00951(19) 0.0372(8) Uani 1 1 d . . . . .
H15A H 0.8789 0.1710 0.0308 0.045 Uiso 1 1 calc R U . . .
H15B H 0.7670 0.1184 0.0012 0.045 Uiso 1 1 calc R U . . .
C16 C 0.8324(4) 0.2559(3) -0.0594(2) 0.0441(9) Uani 1 1 d . . . . .
H16A H 0.7586 0.2853 -0.0781 0.053 Uiso 1 1 calc R U . . .
H16B H 0.8814 0.3217 -0.0527 0.053 Uiso 1 1 calc R U . . .
C17 C 0.8964(4) 0.1821(4) -0.1104(2) 0.0488(10) Uani 1 1 d . . . . .
H17A H 0.8499 0.1132 -0.1137 0.059 Uiso 1 1 calc R U . . .
H17B H 0.9012 0.2239 -0.1564 0.059 Uiso 1 1 calc R U . . .
C18 C 1.0168(4) 0.1465(5) -0.0932(3) 0.0685(14) Uani 1 1 d . . . . .
H18A H 1.0522 0.0990 -0.1286 0.103 Uiso 1 1 calc R U . . .
H18B H 1.0131 0.1032 -0.0484 0.103 Uiso 1 1 calc R U . . .
H18C H 1.0645 0.2140 -0.0911 0.103 Uiso 1 1 calc R U . . .
N2 N 0.2513(3) 0.7592(3) 0.44368(19) 0.0506(8) Uani 1 1 d . . . . .
C19 C 0.3225(11) 0.7109(14) 0.3829(6) 0.076(3) Uani 0.512(5) 1 d . U P A 1
H19A H 0.3589 0.7848 0.3683 0.091 Uiso 0.512(5) 1 calc R U P A 1
H19B H 0.3804 0.6733 0.4128 0.091 Uiso 0.512(5) 1 calc R U P A 1
C20 C 0.3584(12) 0.6729(12) 0.3395(7) 0.083(3) Uani 0.512(5) 1 d . U P A 1
H20A H 0.2888 0.6347 0.3252 0.100 Uiso 0.512(5) 1 calc R U P A 1
H20B H 0.4059 0.6108 0.3609 0.100 Uiso 0.512(5) 1 calc R U P A 1
C21 C 0.4271(10) 0.6946(9) 0.2710(5) 0.062(3) Uani 0.512(5) 1 d . U P A 1
H21A H 0.5038 0.7215 0.2831 0.075 Uiso 0.512(5) 1 calc R U P A 1
H21B H 0.4428 0.6179 0.2546 0.075 Uiso 0.512(5) 1 calc R U P A 1
C19' C 0.3299(11) 0.7872(13) 0.3812(6) 0.068(3) Uani 0.488(5) 1 d . U P A 2
H19C H 0.3317 0.8710 0.3811 0.081 Uiso 0.488(5) 1 calc R U P A 2
H19D H 0.4068 0.7612 0.3973 0.081 Uiso 0.488(5) 1 calc R U P A 2
C20' C 0.3447(13) 0.7741(15) 0.3209(7) 0.095(4) Uani 0.488(5) 1 d . U P A 2
H20C H 0.2832 0.8242 0.3013 0.115 Uiso 0.488(5) 1 calc R U P A 2
H20D H 0.3165 0.6960 0.3181 0.115 Uiso 0.488(5) 1 calc R U P A 2
C21' C 0.4345(18) 0.782(2) 0.2699(10) 0.126(6) Uani 0.488(5) 1 d . U P A 2
H21C H 0.4655 0.8597 0.2663 0.151 Uiso 0.488(5) 1 calc R U P A 2
H21D H 0.4989 0.7288 0.2830 0.151 Uiso 0.488(5) 1 calc R U P A 2
C22 C 0.4039(9) 0.7594(9) 0.2137(6) 0.145(3) Uani 1 1 d . U . . .
H22A H 0.4708 0.7537 0.1796 0.218 Uiso 0.512(5) 1 d R U P A 1
H22B H 0.3334 0.7317 0.1950 0.218 Uiso 0.512(5) 1 d R U P A 1
H22C H 0.3913 0.8389 0.2242 0.218 Uiso 0.512(5) 1 d R U P A 1
H22D H 0.4709 0.7735 0.1801 0.218 Uiso 0.488(5) 1 d R U P A 2
H22E H 0.3840 0.6789 0.2159 0.218 Uiso 0.488(5) 1 d R U P A 2
H22F H 0.3364 0.8058 0.1996 0.218 Uiso 0.488(5) 1 d R U P A 2
C23 C 0.3191(11) 0.8489(9) 0.4715(6) 0.073(3) Uani 0.512(5) 1 d . U P A 1
H23A H 0.3358 0.9100 0.4349 0.088 Uiso 0.512(5) 1 calc R U P A 1
H23B H 0.3951 0.8163 0.4853 0.088 Uiso 0.512(5) 1 calc R U P A 1
C24 C 0.2526(19) 0.9005(16) 0.5345(11) 0.122(6) Uani 0.512(5) 1 d . U P A 1
H24A H 0.2498 0.8469 0.5759 0.147 Uiso 0.512(5) 1 calc R U P A 1
H24B H 0.1721 0.9261 0.5247 0.147 Uiso 0.512(5) 1 calc R U P A 1
C25 C 0.336(3) 1.004(3) 0.5414(15) 0.180(11) Uani 0.512(5) 1 d . U P A 1
H25A H 0.4076 0.9625 0.5552 0.216 Uiso 0.512(5) 1 calc R U P A 1
H25B H 0.3540 1.0278 0.4921 0.216 Uiso 0.512(5) 1 calc R U P A 1
C23' C 0.2239(10) 0.8654(8) 0.4830(6) 0.059(3) Uani 0.488(5) 1 d . U P A 2
H23C H 0.1851 0.9215 0.4516 0.071 Uiso 0.488(5) 1 calc R U P A 2
H23D H 0.1654 0.8441 0.5215 0.071 Uiso 0.488(5) 1 calc R U P A 2
C24' C 0.3169(10) 0.9226(9) 0.5115(5) 0.051(2) Uani 0.488(5) 1 d . U P A 2
H24C H 0.3691 0.9572 0.4733 0.062 Uiso 0.488(5) 1 calc R U P A 2
H24D H 0.3640 0.8661 0.5381 0.062 Uiso 0.488(5) 1 calc R U P A 2
C25' C 0.2721(13) 1.0164(13) 0.5590(9) 0.091(4) Uani 0.488(5) 1 d . U P A 2
H25C H 0.2022 1.0540 0.5399 0.110 Uiso 0.488(5) 1 calc R U P A 2
H25D H 0.2472 0.9801 0.6049 0.110 Uiso 0.488(5) 1 calc R U P A 2
C26 C 0.3503(9) 1.0955(7) 0.5670(5) 0.130(3) Uani 1 1 d . U . . .
H26A H 0.4279 1.1242 0.5506 0.195 Uiso 0.512(5) 1 d R U P A 1
H26B H 0.2899 1.1510 0.5532 0.195 Uiso 0.512(5) 1 d R U P A 1
H26C H 0.3457 1.0835 0.6173 0.195 Uiso 0.512(5) 1 d R U P A 1
H26D H 0.3128 1.1513 0.5968 0.195 Uiso 0.488(5) 1 d R U P A 2
H26E H 0.4171 1.0593 0.5892 0.195 Uiso 0.488(5) 1 d R U P A 2
H26F H 0.3779 1.1338 0.5228 0.195 Uiso 0.488(5) 1 d R U P A 2
C27 C 0.1375(8) 0.8181(8) 0.4152(5) 0.058(2) Uani 0.512(5) 1 d . U P A 1
H27A H 0.0851 0.8369 0.4557 0.070 Uiso 0.512(5) 1 calc R U P A 1
H27B H 0.1618 0.8912 0.3909 0.070 Uiso 0.512(5) 1 calc R U P A 1
C28 C 0.0722(5) 0.7658(6) 0.3731(4) 0.0889(18) Uani 1 1 d . U . . .
H28A H 0.1223 0.6983 0.3640 0.107 Uiso 0.512(5) 1 calc R U P A 1
H28B H 0.0837 0.8163 0.3305 0.107 Uiso 0.512(5) 1 calc R U P A 1
H28C H 0.1184 0.8353 0.3613 0.107 Uiso 0.488(5) 1 calc R U P A 2
H28D H 0.0922 0.7171 0.3345 0.107 Uiso 0.488(5) 1 calc R U P A 2
C29 C -0.0418(9) 0.7221(10) 0.3649(5) 0.061(2) Uani 0.512(5) 1 d . U P A 1
H29A H -0.0327 0.6391 0.3612 0.074 Uiso 0.512(5) 1 calc R U P A 1
H29B H -0.0912 0.7335 0.4077 0.074 Uiso 0.512(5) 1 calc R U P A 1
C30 C -0.1056(7) 0.7666(8) 0.3084(4) 0.115(3) Uani 1 1 d . U . . .
H30A H -0.1816 0.7294 0.3103 0.173 Uiso 0.512(5) 1 d R U P A 1
H30B H -0.1180 0.8486 0.3111 0.173 Uiso 0.512(5) 1 d R U P A 1
H30C H -0.0608 0.7520 0.2651 0.173 Uiso 0.512(5) 1 d R U P A 1
H30D H -0.1828 0.8045 0.3093 0.173 Uiso 0.488(5) 1 d R U P A 2
H30E H -0.0631 0.7842 0.2636 0.173 Uiso 0.488(5) 1 d R U P A 2
H30F H -0.1154 0.6843 0.3159 0.173 Uiso 0.488(5) 1 d R U P A 2
C27' C 0.1370(7) 0.7092(8) 0.4277(4) 0.047(2) Uani 0.488(5) 1 d . U P A 2
H27C H 0.1533 0.6300 0.4159 0.057 Uiso 0.488(5) 1 calc R U P A 2
H27D H 0.0847 0.7058 0.4706 0.057 Uiso 0.488(5) 1 calc R U P A 2
C29' C -0.0433(9) 0.8049(11) 0.3591(6) 0.066(3) Uani 0.488(5) 1 d . U P A 2
H29C H -0.0925 0.7915 0.4027 0.079 Uiso 0.488(5) 1 calc R U P A 2
H29D H -0.0388 0.8883 0.3500 0.079 Uiso 0.488(5) 1 calc R U P A 2
C31 C 0.2168(8) 0.6632(8) 0.4946(5) 0.057(2) Uani 0.512(5) 1 d . U P A 1
H31A H 0.1735 0.6076 0.4710 0.069 Uiso 0.512(5) 1 calc R U P A 1
H31B H 0.1620 0.6931 0.5310 0.069 Uiso 0.512(5) 1 calc R U P A 1
C32 C 0.3160(10) 0.6019(10) 0.5284(6) 0.067(3) Uani 0.512(5) 1 d . U P A 1
H32A H 0.3558 0.6545 0.5561 0.081 Uiso 0.512(5) 1 calc R U P A 1
H32B H 0.3740 0.5750 0.4927 0.081 Uiso 0.512(5) 1 calc R U P A 1
C33 C 0.2698(9) 0.5011(9) 0.5749(5) 0.059(2) Uani 0.512(5) 1 d . U P A 1
H33A H 0.2172 0.5282 0.6131 0.071 Uiso 0.512(5) 1 calc R U P A 1
H33B H 0.2244 0.4514 0.5482 0.071 Uiso 0.512(5) 1 calc R U P A 1
C34 C 0.3600(8) 0.4435(8) 0.5998(5) 0.127(3) Uani 1 1 d . U . . .
H34A H 0.3299 0.3786 0.6294 0.191 Uiso 0.512(5) 1 d R U P A 1
H34B H 0.4111 0.4160 0.5617 0.191 Uiso 0.512(5) 1 d R U P A 1
H34C H 0.4048 0.4919 0.6267 0.191 Uiso 0.512(5) 1 d R U P A 1
H34D H 0.3935 0.4164 0.6429 0.191 Uiso 0.488(5) 1 d R U P A 2
H34E H 0.2978 0.3924 0.5900 0.191 Uiso 0.488(5) 1 d R U P A 2
H34F H 0.4215 0.4448 0.5620 0.191 Uiso 0.488(5) 1 d R U P A 2
C31' C 0.3156(9) 0.6699(9) 0.4906(5) 0.057(2) Uani 0.488(5) 1 d . U P A 2
H31C H 0.3282 0.5997 0.4660 0.068 Uiso 0.488(5) 1 calc R U P A 2
H31D H 0.3937 0.6992 0.4981 0.068 Uiso 0.488(5) 1 calc R U P A 2
C32' C 0.2523(12) 0.6396(11) 0.5602(6) 0.076(3) Uani 0.488(5) 1 d . U P A 2
H32C H 0.2403 0.7099 0.5848 0.091 Uiso 0.488(5) 1 calc R U P A 2
H32D H 0.1739 0.6110 0.5526 0.091 Uiso 0.488(5) 1 calc R U P A 2
C33' C 0.3132(14) 0.5525(14) 0.6059(9) 0.100(4) Uani 0.488(5) 1 d . U P A 2
H33C H 0.3796 0.5947 0.6208 0.120 Uiso 0.488(5) 1 calc R U P A 2
H33D H 0.2576 0.5431 0.6472 0.120 Uiso 0.488(5) 1 calc R U P A 2

loop_
_atom_site_aniso_label
_atom_site_aniso_U_11
_atom_site_aniso_U_22
_atom_site_aniso_U_33
_atom_site_aniso_U_23
_atom_site_aniso_U_13
_atom_site_aniso_U_12
C1 0.0353(18) 0.0366(18) 0.0284(17) -0.0023(14) -0.0016(14) -0.0047(14)
C2 0.0370(18) 0.0316(17) 0.0264(17) -0.0003(13) -0.0005(14) -0.0026(14)
Si1 0.0381(6) 0.0626(7) 0.0291(5) -0.0014(5) -0.0052(4) -0.0036(5)
Si3 0.0399(5) 0.0310(5) 0.0335(5) 0.0038(4) -0.0007(4) -0.0014(4)
Si2 0.0396(5) 0.0392(5) 0.0309(5) -0.0057(4) 0.0008(4) -0.0063(4)
Si4 0.0379(5) 0.0324(5) 0.0270(5) -0.0013(4) -0.0008(4) -0.0021(4)
Cl11 0.0884(10) 0.0874(10) 0.0820(10) 0.0099(8) -0.0308(8) 0.0334(8)
Cl12 0.0459(6) 0.1149(11) 0.0563(7) 0.0010(7) 0.0061(5) -0.0199(7)
Cl13 0.0574(7) 0.1357(12) 0.0365(6) -0.0210(7) -0.0100(5) -0.0140(7)
Cl21 0.0860(9) 0.0594(7) 0.0499(6) 0.0096(5) 0.0260(6) -0.0041(6)
Cl22 0.0605(7) 0.0638(7) 0.0599(7) -0.0330(5) 0.0084(5) -0.0097(5)
Cl23 0.0400(5) 0.0904(8) 0.0554(6) -0.0237(6) -0.0058(5) -0.0016(5)
Cl31 0.0468(6) 0.0525(6) 0.0882(9) 0.0299(6) 0.0090(6) -0.0037(5)
Cl32 0.1025(10) 0.0365(5) 0.0573(7) -0.0011(5) 0.0141(6) 0.0134(6)
Cl33 0.0804(8) 0.0549(6) 0.0555(7) 0.0195(5) -0.0290(6) -0.0132(6)
Cl41 0.0504(6) 0.0560(6) 0.0583(6) -0.0047(5) 0.0002(5) 0.0153(5)
Cl42 0.0591(6) 0.0543(6) 0.0384(5) -0.0103(4) -0.0140(4) 0.0008(5)
Cl43 0.0750(7) 0.0367(5) 0.0423(5) -0.0004(4) 0.0073(5) -0.0164(5)
N1 0.0308(15) 0.0326(14) 0.0313(15) -0.0013(11) 0.0007(12) -0.0016(11)
C3 0.0360(19) 0.0412(19) 0.0344(19) 0.0033(15) -0.0031(15) -0.0031(15)
C4 0.041(2) 0.060(3) 0.043(2) 0.0041(19) -0.0086(17) -0.0032(18)
C5 0.053(3) 0.062(3) 0.040(2) 0.0095(19) -0.0164(19) -0.001(2)
C6 0.065(3) 0.063(3) 0.053(3) 0.012(2) -0.011(2) -0.004(2)
C7 0.038(2) 0.0384(19) 0.045(2) -0.0076(16) 0.0019(16) -0.0093(15)
C8 0.047(2) 0.055(2) 0.052(2) -0.018(2) 0.0014(19) -0.0069(19)
C9 0.072(3) 0.064(3) 0.076(4) -0.032(3) 0.000(3) -0.007(3)
C10 0.151(7) 0.078(4) 0.080(4) -0.040(3) 0.006(4) -0.011(4)
C11 0.0322(18) 0.0373(18) 0.0376(19) 0.0024(15) -0.0029(15) -0.0008(14)
C12 0.039(2) 0.042(2) 0.037(2) -0.0025(15) -0.0062(15) -0.0014(16)
C13 0.038(2) 0.055(2) 0.054(2) -0.0029(19) -0.0137(18) 0.0033(18)
C14 0.047(2) 0.077(3) 0.058(3) -0.010(2) -0.015(2) -0.006(2)
C15 0.0366(19) 0.0341(18) 0.040(2) -0.0041(15) 0.0012(15) 0.0018(14)
C16 0.048(2) 0.040(2) 0.042(2) 0.0002(16) 0.0076(17) 0.0011(17)
C17 0.062(3) 0.043(2) 0.041(2) -0.0051(17) 0.0006(19) 0.0016(19)
C18 0.061(3) 0.079(3) 0.065(3) -0.016(3) 0.005(2) 0.016(3)
N2 0.0397(18) 0.062(2) 0.049(2) -0.0005(17) 0.0027(15) -0.0060(16)
C19 0.064(6) 0.106(7) 0.056(6) -0.012(6) -0.001(5) 0.027(6)
C20 0.082(7) 0.099(7) 0.069(6) -0.011(6) -0.015(5) 0.003(6)
C21 0.078(6) 0.056(5) 0.049(5) 0.000(4) 0.021(4) 0.006(4)
C19' 0.061(6) 0.098(7) 0.044(5) -0.006(5) 0.006(4) -0.037(6)
C20' 0.093(7) 0.127(8) 0.062(6) 0.001(6) 0.008(6) 0.025(7)
C21' 0.132(10) 0.137(10) 0.108(9) -0.008(8) 0.001(8) -0.017(8)
C22 0.147(7) 0.151(7) 0.143(7) -0.005(6) -0.052(6) -0.016(6)
C23 0.070(6) 0.065(5) 0.086(6) 0.011(5) -0.019(5) -0.020(5)
C24 0.129(9) 0.115(9) 0.126(10) -0.024(8) -0.015(8) -0.015(8)
C25 0.190(14) 0.178(13) 0.182(13) -0.050(9) -0.035(9) -0.021(9)
C23' 0.058(6) 0.058(5) 0.061(5) -0.006(4) -0.007(4) -0.002(4)
C24' 0.057(5) 0.054(5) 0.044(5) -0.007(4) 0.000(4) -0.006(4)
C25' 0.071(7) 0.095(7) 0.113(8) -0.050(6) 0.011(6) -0.018(6)
C26 0.144(7) 0.100(5) 0.143(6) 0.004(5) -0.006(5) 0.020(5)
C27 0.058(5) 0.062(5) 0.055(5) -0.006(4) -0.002(4) 0.002(4)
C28 0.067(3) 0.106(4) 0.095(4) 0.005(3) -0.029(3) 0.006(3)
C29 0.056(5) 0.066(6) 0.064(5) 0.001(4) -0.014(4) -0.005(4)
C30 0.088(4) 0.155(6) 0.104(5) 0.001(5) -0.026(4) 0.009(4)
C27' 0.040(4) 0.054(5) 0.047(4) 0.008(4) 0.000(3) -0.013(3)
C29' 0.059(5) 0.070(6) 0.066(6) 0.012(5) -0.007(4) 0.007(5)
C31 0.049(5) 0.056(5) 0.068(5) -0.008(4) -0.005(4) -0.003(4)
C32 0.060(5) 0.076(6) 0.065(6) -0.011(5) 0.002(5) -0.010(5)
C33 0.054(5) 0.068(5) 0.059(5) -0.007(4) -0.016(4) 0.001(4)
C34 0.121(6) 0.124(6) 0.137(6) -0.030(5) 0.008(5) 0.003(5)
C31' 0.054(5) 0.062(5) 0.055(5) 0.001(4) -0.005(4) 0.004(4)
C32' 0.085(7) 0.077(6) 0.063(6) 0.019(5) -0.009(5) 0.006(5)
C33' 0.088(7) 0.107(8) 0.102(8) 0.014(7) -0.018(7) 0.017(7)

loop_
_atom_type_symbol
_atom_type_description
_atom_type_scat_dispersion_real
_atom_type_scat_dispersion_imag
_atom_type_scat_source
C C 0.0033 0.0016 'International Tables Vol C Tables 4.2.6.8 and 6.1.1.4'
H H 0.0000 0.0000 'International Tables Vol C Tables 4.2.6.8 and 6.1.1.4'
N N 0.0061 0.0033 'International Tables Vol C Tables 4.2.6.8 and 6.1.1.4'
Si Si 0.0817 0.0704 'International Tables Vol C Tables 4.2.6.8 and 6.1.1.4'
Cl Cl 0.1484 0.1585 'International Tables Vol C Tables 4.2.6.8 and 6.1.1.4'

loop_
_geom_angle_atom_site_label_1
_geom_angle_atom_site_label_2
_geom_angle_atom_site_label_3
_geom_angle
C2 C1 Si1 120.4(3)
C2 C1 Si2 119.1(3)
Si1 C1 Si2 119.8(2)
C1 C2 Si4 117.7(2)
C1 C2 Si3 116.6(2)
Si4 C2 Si3 125.6(2)
C1 Si1 Cl12 115.79(13)
C1 Si1 Cl13 113.98(13)
Cl12 Si1 Cl13 105.42(7)
C1 Si1 Cl11 117.28(14)
Cl12 Si1 Cl11 101.10(8)
Cl13 Si1 Cl11 101.33(8)
C2 Si3 Cl32 112.88(12)
C2 Si3 Cl33 117.28(13)
Cl32 Si3 Cl33 103.80(7)
C2 Si3 Cl31 119.19(13)
Cl32 Si3 Cl31 102.49(7)
Cl33 Si3 Cl31 98.84(7)
C1 Si2 Cl23 113.89(13)
C1 Si2 Cl22 118.73(13)
Cl23 Si2 Cl22 102.98(7)
C1 Si2 Cl21 116.73(13)
Cl23 Si2 Cl21 103.67(7)
Cl22 Si2 Cl21 98.46(7)
C2 Si4 Cl43 113.26(12)
C2 Si4 Cl42 116.85(13)
Cl43 Si4 Cl42 104.63(6)
C2 Si4 Cl41 118.03(13)
Cl43 Si4 Cl41 102.04(6)
Cl42 Si4 Cl41 99.89(6)
C11 N1 C3 107.9(3)
C11 N1 C7 108.8(3)
C3 N1 C7 111.5(3)
C11 N1 C15 111.2(3)
C3 N1 C15 109.4(3)
C7 N1 C15 108.0(3)
C4 C3 N1 115.9(3)
C4 C3 H3A 108.3
N1 C3 H3A 108.3
C4 C3 H3B 108.3
N1 C3 H3B 108.3
H3A C3 H3B 107.4
C3 C4 C5 109.6(3)
C3 C4 H4A 109.7
C5 C4 H4A 109.7
C3 C4 H4B 109.7
C5 C4 H4B 109.7
H4A C4 H4B 108.2
C6 C5 C4 113.8(4)
C6 C5 H5A 108.8
C4 C5 H5A 108.8
C6 C5 H5B 108.8
C4 C5 H5B 108.8
H5A C5 H5B 107.7
C5 C6 H6A 109.5
C5 C6 H6B 109.5
H6A C6 H6B 109.5
C5 C6 H6C 109.5
H6A C6 H6C 109.5
H6B C6 H6C 109.5
C8 C7 N1 115.9(3)
C8 C7 H7A 108.3
N1 C7 H7A 108.3
C8 C7 H7B 108.3
N1 C7 H7B 108.3
H7A C7 H7B 107.4
C7 C8 C9 109.7(4)
C7 C8 H8A 109.7
C9 C8 H8A 109.7
C7 C8 H8B 109.7
C9 C8 H8B 109.7
H8A C8 H8B 108.2
C10 C9 C8 111.3(5)
C10 C9 H9A 109.4
C8 C9 H9A 109.4
C10 C9 H9B 109.4
C8 C9 H9B 109.4
H9A C9 H9B 108.0
C9 C10 H10A 109.5
C9 C10 H10B 109.5
H10A C10 H10B 109.5
C9 C10 H10C 109.5
H10A C10 H10C 109.5
H10B C10 H10C 109.5
C12 C11 N1 116.2(3)
C12 C11 H11A 108.2
N1 C11 H11A 108.2
C12 C11 H11B 108.2
N1 C11 H11B 108.2
H11A C11 H11B 107.4
C11 C12 C13 110.6(3)
C11 C12 H12A 109.5
C13 C12 H12A 109.5
C11 C12 H12B 109.5
C13 C12 H12B 109.5
H12A C12 H12B 108.1
C14 C13 C12 111.6(4)
C14 C13 H13A 109.3
C12 C13 H13A 109.3
C14 C13 H13B 109.3
C12 C13 H13B 109.3
H13A C13 H13B 108.0
C13 C14 H14A 109.5
C13 C14 H14B 109.5
H14A C14 H14B 109.5
C13 C14 H14C 109.5
H14A C14 H14C 109.5
H14B C14 H14C 109.5
C16 C15 N1 114.7(3)
C16 C15 H15A 108.6
N1 C15 H15A 108.6
C16 C15 H15B 108.6
N1 C15 H15B 108.6
H15A C15 H15B 107.6
C17 C16 C15 111.5(3)
C17 C16 H16A 109.3
C15 C16 H16A 109.3
C17 C16 H16B 109.3
C15 C16 H16B 109.3
H16A C16 H16B 108.0
C18 C17 C16 114.5(4)
C18 C17 H17A 108.6
C16 C17 H17A 108.6
C18 C17 H17B 108.6
C16 C17 H17B 108.6
H17A C17 H17B 107.6
C17 C18 H18A 109.5
C17 C18 H18B 109.5
H18A C18 H18B 109.5
C17 C18 H18C 109.5
H18A C18 H18C 109.5
H18B C18 H18C 109.5
C23 N2 C31 114.7(6)
C19' N2 C27' 113.0(6)
C23 N2 C19 109.5(8)
C31 N2 C19 108.4(7)
C19' N2 C23' 110.4(7)
C27' N2 C23' 108.4(6)
C19' N2 C31' 108.0(7)
C27' N2 C31' 107.9(6)
C23' N2 C31' 109.0(6)
C23 N2 C27 107.2(6)
C31 N2 C27 109.4(6)
C19 N2 C27 107.5(6)
C20 C19 N2 170.8(16)
C20 C19 H19A 92.9
N2 C19 H19A 92.9
C20 C19 H19B 92.9
N2 C19 H19B 92.9
H19A C19 H19B 103.0
C19 C20 C21 144.3(16)
C19 C20 H20A 100.8
C21 C20 H20A 100.8
C19 C20 H20B 100.8
C21 C20 H20B 100.8
H20A C20 H20B 104.4
C22 C21 C20 132.0(11)
C22 C21 H21A 104.2
C20 C21 H21A 104.2
C22 C21 H21B 104.2
C20 C21 H21B 104.2
H21A C21 H21B 105.5
C20' C19' N2 143.5(12)
C20' C19' H19C 101.1
N2 C19' H19C 101.1
C20' C19' H19D 101.1
N2 C19' H19D 101.1
H19C C19' H19D 104.5
C19' C20' C21' 138.2(17)
C19' C20' H20C 102.5
C21' C20' H20C 102.5
C19' C20' H20D 102.5
C21' C20' H20D 102.5
H20C C20' H20D 104.9
C22 C21' C20' 112.9(18)
C22 C21' H21C 109.0
C20' C21' H21C 109.0
C22 C21' H21D 109.0
C20' C21' H21D 109.0
H21C C21' H21D 107.8
C21 C22 H22A 108.6
C21 C22 H22B 109.3
H22A C22 H22B 109.5
C21 C22 H22C 110.5
H22A C22 H22C 109.5
H22B C22 H22C 109.5
C21' C22 H22D 107.2
C21' C22 H22E 108.6
H22D C22 H22E 109.5
C21' C22 H22F 112.6
H22D C22 H22F 109.5
H22E C22 H22F 109.5
N2 C23 C24 112.2(11)
N2 C23 H23A 109.2
C24 C23 H23A 109.2
N2 C23 H23B 109.2
C24 C23 H23B 109.2
H23A C23 H23B 107.9
C23 C24 C25 98.7(18)
C23 C24 H24A 112.0
C25 C24 H24A 112.0
C23 C24 H24B 112.0
C25 C24 H24B 112.0
H24A C24 H24B 109.7
C26 C25 C24 148(3)
C26 C25 H25A 99.9
C24 C25 H25A 99.9
C26 C25 H25B 99.9
C24 C25 H25B 99.9
H25A C25 H25B 104.1
C24' C23' N2 119.9(9)
C24' C23' H23C 107.3
N2 C23' H23C 107.3
C24' C23' H23D 107.3
N2 C23' H23D 107.3
H23C C23' H23D 106.9
C23' C24' C25' 113.2(10)
C23' C24' H24C 108.9
C25' C24' H24C 108.9
C23' C24' H24D 108.9
C25' C24' H24D 108.9
H24C C24' H24D 107.8
C26 C25' C24' 114.7(12)
C26 C25' H25C 108.6
C24' C25' H25C 108.6
C26 C25' H25D 108.6
C24' C25' H25D 108.6
H25C C25' H25D 107.6
C25 C26 H26A 108.7
C25 C26 H26B 110.1
H26A C26 H26B 109.5
C25 C26 H26C 109.6
H26A C26 H26C 109.5
H26B C26 H26C 109.5
C25' C26 H26D 108.1
C25' C26 H26E 108.7
H26D C26 H26E 109.5
C25' C26 H26F 111.6
H26D C26 H26F 109.5
H26E C26 H26F 109.5
C28 C27 N2 121.2(7)
C28 C27 H27A 107.0
N2 C27 H27A 107.0
C28 C27 H27B 107.0
N2 C27 H27B 107.0
H27A C27 H27B 106.8
C27 C28 C29 144.9(8)
C29' C28 C27' 141.1(8)
C27 C28 H28A 100.7
C29 C28 H28A 100.7
C27 C28 H28B 100.7
C29 C28 H28B 100.7
H28A C28 H28B 104.4
C29' C28 H28C 101.7
C27' C28 H28C 101.7
C29' C28 H28D 101.7
C27' C28 H28D 101.7
H28C C28 H28D 104.7
C30 C29 C28 119.1(9)
C30 C29 H29A 107.6
C28 C29 H29A 107.6
C30 C29 H29B 107.6
C28 C29 H29B 107.6
H29A C29 H29B 107.0
C29 C30 H30A 109.4
C29 C30 H30B 109.8
H30A C30 H30B 109.5
C29 C30 H30C 109.3
H30A C30 H30C 109.5
H30B C30 H30C 109.5
C29' C30 H30D 109.3
C29' C30 H30E 109.2
H30D C30 H30E 109.5
C29' C30 H30F 110.0
H30D C30 H30F 109.5
H30E C30 H30F 109.5
C28 C27' N2 118.4(6)
C28 C27' H27C 107.7
N2 C27' H27C 107.7
C28 C27' H27D 107.7
N2 C27' H27D 107.7
H27C C27' H27D 107.1
C30 C29' C28 124.0(10)
C30 C29' H29C 106.3
C28 C29' H29C 106.3
C30 C29' H29D 106.3
C28 C29' H29D 106.3
H29C C29' H29D 106.4
N2 C31 C32 115.5(8)
N2 C31 H31A 108.4
C32 C31 H31A 108.4
N2 C31 H31B 108.4
C32 C31 H31B 108.4
H31A C31 H31B 107.5
C31 C32 C33 110.1(9)
C31 C32 H32A 109.6
C33 C32 H32A 109.6
C31 C32 H32B 109.6
C33 C32 H32B 109.6
H32A C32 H32B 108.2
C34 C33 C32 108.8(9)
C34 C33 H33A 109.9
C32 C33 H33A 109.9
C34 C33 H33B 109.9
C32 C33 H33B 109.9
H33A C33 H33B 108.3
C33 C34 H34A 108.5
C33 C34 H34B 109.5
H34A C34 H34B 109.5
C33 C34 H34C 110.4
H34A C34 H34C 109.5
H34B C34 H34C 109.5
C33' C34 H34D 109.5
C33' C34 H34E 109.4
H34D C34 H34E 109.5
C33' C34 H34F 109.5
H34D C34 H34F 109.5
H34E C34 H34F 109.5
C32' C31' N2 115.1(8)
C32' C31' H31C 108.5
N2 C31' H31C 108.5
C32' C31' H31D 108.5
N2 C31' H31D 108.5
H31C C31' H31D 107.5
C33' C32' C31' 115.7(12)
C33' C32' H32C 108.4
C31' C32' H32C 108.4
C33' C32' H32D 108.4
C31' C32' H32D 108.4
H32C C32' H32D 107.4
C34 C33' C32' 136.1(15)
C34 C33' H33C 103.1
C32' C33' H33C 103.1
C34 C33' H33D 103.1
C32' C33' H33D 103.1
H33C C33' H33D 105.1

loop_
_geom_bond_atom_site_label_1
_geom_bond_atom_site_label_2
_geom_bond_distance
C1 C2 1.532(5)
C1 Si1 1.744(4)
C1 Si2 1.764(4)
C2 Si4 1.747(3)
C2 Si3 1.757(3)
Si1 Cl12 2.0539(16)
Si1 Cl13 2.0655(16)
Si1 Cl11 2.0905(19)
Si3 Cl32 2.0519(15)
Si3 Cl33 2.0707(15)
Si3 Cl31 2.0945(15)
Si2 Cl23 2.0431(15)
Si2 Cl22 2.0826(14)
Si2 Cl21 2.0959(15)
Si4 Cl43 2.0622(13)
Si4 Cl42 2.0674(14)
Si4 Cl41 2.0887(14)
N1 C11 1.514(4)
N1 C3 1.521(4)
N1 C7 1.522(4)
N1 C15 1.524(4)
C3 C4 1.505(5)
C3 H3A 0.9900
C3 H3B 0.9900
C4 C5 1.541(6)
C4 H4A 0.9900
C4 H4B 0.9900
C5 C6 1.516(6)
C5 H5A 0.9900
C5 H5B 0.9900
C6 H6A 0.9800
C6 H6B 0.9800
C6 H6C 0.9800
C7 C8 1.506(5)
C7 H7A 0.9900
C7 H7B 0.9900
C8 C9 1.544(6)
C8 H8A 0.9900
C8 H8B 0.9900
C9 C10 1.489(7)
C9 H9A 0.9900
C9 H9B 0.9900
C10 H10A 0.9800
C10 H10B 0.9800
C10 H10C 0.9800
C11 C12 1.510(5)
C11 H11A 0.9900
C11 H11B 0.9900
C12 C13 1.518(5)
C12 H12A 0.9900
C12 H12B 0.9900
C13 C14 1.507(6)
C13 H13A 0.9900
C13 H13B 0.9900
C14 H14A 0.9800
C14 H14B 0.9800
C14 H14C 0.9800
C15 C16 1.519(5)
C15 H15A 0.9900
C15 H15B 0.9900
C16 C17 1.508(5)
C16 H16A 0.9900
C16 H16B 0.9900
C17 C18 1.485(7)
C17 H17A 0.9900
C17 H17B 0.9900
C18 H18A 0.9800
C18 H18B 0.9800
C18 H18C 0.9800
N2 C19' 1.482(10)
N2 C23 1.483(11)
N2 C31 1.494(10)
N2 C27' 1.508(9)
N2 C19 1.525(12)
N2 C23' 1.530(11)
N2 C31' 1.555(11)
N2 C27 1.580(10)
C19 C20 1.040(15)
C19 H19A 0.9900
C19 H19B 0.9900
C20 C21 1.508(15)
C20 H20A 0.9900
C20 H20B 0.9900
C21 C22 1.349(13)
C21 H21A 0.9900
C21 H21B 0.9900
C19' C20' 1.197(16)
C19' H19C 0.9900
C19' H19D 0.9900
C20' C21' 1.38(2)
C20' H20C 0.9900
C20' H20D 0.9900
C21' C22 1.224(19)
C21' H21C 0.9900
C21' H21D 0.9900
C22 H22A 0.9800
C22 H22B 0.9799
C22 H22C 0.9800
C22 H22D 0.9800
C22 H22E 0.9800
C22 H22F 0.9800
C23 C24 1.55(2)
C23 H23A 0.9900
C23 H23B 0.9900
C24 C25 1.59(3)
C24 H24A 0.9900
C24 H24B 0.9900
C25 C26 1.24(3)
C25 H25A 0.9900
C25 H25B 0.9900
C23' C24' 1.439(15)
C23' H23C 0.9900
C23' H23D 0.9900
C24' C25' 1.548(17)
C24' H24C 0.9900
C24' H24D 0.9900
C25' C26 1.333(16)
C25' H25C 0.9900
C25' H25D 0.9900
C26 H26A 0.9801
C26 H26B 0.9800
C26 H26C 0.9800
C26 H26D 0.9800
C26 H26E 0.9800
C26 H26F 0.9801
C27 C28 1.342(11)
C27 H27A 0.9900
C27 H27B 0.9900
C28 C29' 1.427(12)
C28 C29 1.437(11)
C28 C27' 1.458(10)
C28 H28A 0.9900
C28 H28B 0.9900
C28 H28C 0.9900
C28 H28D 0.9900
C29 C30 1.428(12)
C29 H29A 0.9900
C29 H29B 0.9900
C30 C29' 1.368(14)
C30 H30A 0.9800
C30 H30B 0.9800
C30 H30C 0.9801
C30 H30D 0.9800
C30 H30E 0.9800
C30 H30F 0.9799
C27' H27C 0.9900
C27' H27D 0.9900
C29' H29C 0.9900
C29' H29D 0.9900
C31 C32 1.500(15)
C31 H31A 0.9900
C31 H31B 0.9900
C32 C33 1.524(15)
C32 H32A 0.9900
C32 H32B 0.9900
C33 C34 1.326(13)
C33 H33A 0.9900
C33 H33B 0.9900
C34 C33' 1.392(16)
C34 H34A 0.9799
C34 H34B 0.9800
C34 H34C 0.9799
C34 H34D 0.9799
C34 H34E 0.9801
C34 H34F 0.9800
C31' C32' 1.514(16)
C31' H31C 0.9900
C31' H31D 0.9900
C32' C33' 1.506(17)
C32' H32C 0.9900
C32' H32D 0.9900
C33' H33C 0.9900
C33' H33D 0.9900

loop_
_geom_torsion_atom_site_label_1
_geom_torsion_atom_site_label_2
_geom_torsion_atom_site_label_3
_geom_torsion_atom_site_label_4
_geom_torsion
Si1 C1 C2 Si4 79.5(3)
Si2 C1 C2 Si4 -91.0(3)
Si1 C1 C2 Si3 -96.7(3)
Si2 C1 C2 Si3 92.8(3)
C2 C1 Si1 Cl12 41.2(3)
Si2 C1 Si1 Cl12 -148.35(17)
C2 C1 Si1 Cl13 163.7(2)
Si2 C1 Si1 Cl13 -25.8(3)
C2 C1 Si1 Cl11 -78.1(3)
Si2 C1 Si1 Cl11 92.3(2)
C1 C2 Si3 Cl32 -30.4(3)
Si4 C2 Si3 Cl32 153.77(19)
C1 C2 Si3 Cl33 -151.0(2)
Si4 C2 Si3 Cl33 33.2(3)
C1 C2 Si3 Cl31 89.9(3)
Si4 C2 Si3 Cl31 -85.9(3)
C2 C1 Si2 Cl23 -3.5(3)
Si1 C1 Si2 Cl23 -174.07(16)
C2 C1 Si2 Cl22 -125.0(2)
Si1 C1 Si2 Cl22 64.4(2)
C2 C1 Si2 Cl21 117.3(2)
Si1 C1 Si2 Cl21 -53.2(2)
C1 C2 Si4 Cl43 34.7(3)
Si3 C2 Si4 Cl43 -149.50(19)
C1 C2 Si4 Cl42 156.4(2)
Si3 C2 Si4 Cl42 -27.8(3)
C1 C2 Si4 Cl41 -84.4(3)
Si3 C2 Si4 Cl41 91.4(2)
C11 N1 C3 C4 -177.4(3)
C7 N1 C3 C4 -58.0(4)
C15 N1 C3 C4 61.5(4)
N1 C3 C4 C5 170.7(3)
C3 C4 C5 C6 60.0(5)
C11 N1 C7 C8 67.5(4)
C3 N1 C7 C8 -51.5(4)
C15 N1 C7 C8 -171.7(3)
N1 C7 C8 C9 -171.3(4)
C7 C8 C9 C10 179.7(5)
C3 N1 C11 C12 -70.8(4)
C7 N1 C11 C12 168.0(3)
C15 N1 C11 C12 49.1(4)
N1 C11 C12 C13 174.6(3)
C11 C12 C13 C14 -178.4(4)
C11 N1 C15 C16 57.5(4)
C3 N1 C15 C16 176.6(3)
C7 N1 C15 C16 -61.8(4)
N1 C15 C16 C17 -171.4(3)
C15 C16 C17 C18 -67.6(5)
C19 C20 C21 C22 -62(3)
C23 N2 C19' C20' -167(3)
C31 N2 C19' C20' 72(3)
C27' N2 C19' C20' -12(3)
C19 N2 C19' C20' 51(2)
C23' N2 C19' C20' -134(2)
C31' N2 C19' C20' 107(3)
C27 N2 C19' C20' -61(3)
N2 C19' C20' C21' -161(2)
C19' C20' C21' C22 -180(2)
C20' C21' C22 C21 -75.8(18)
C20 C21 C22 C21' 75.5(18)
C19' N2 C23 C24 158.8(13)
C31 N2 C23 C24 -56.9(13)
C27' N2 C23 C24 34.0(19)
C19 N2 C23 C24 -178.9(11)
C23' N2 C23 C24 27.4(11)
C31' N2 C23 C24 -92.7(11)
C27 N2 C23 C24 64.8(12)
N2 C23 C24 C25 -170.2(14)
C23 C24 C25 C26 166(5)
C19' N2 C23' C24' -62.8(11)
C23 N2 C23' C24' -10.3(9)
C31 N2 C23' C24' 101.0(10)
C27' N2 C23' C24' 173.0(8)
C19 N2 C23' C24' -57.6(16)
C31' N2 C23' C24' 55.8(11)
C27 N2 C23' C24' -152.8(11)
N2 C23' C24' C25' -171.0(10)
C23' C24' C25' C26 -157.9(13)
C24 C25 C26 C25' -8(3)
C24' C25' C26 C25 -6(3)
C19' N2 C27 C28 80.9(10)
C23 N2 C27 C28 164.6(9)
C31 N2 C27 C28 -70.5(10)
C27' N2 C27 C28 -34.2(8)
C19 N2 C27 C28 47.0(11)
C23' N2 C27 C28 -169.6(10)
C31' N2 C27 C28 -72.4(16)
N2 C27 C28 C29' 165.7(8)
N2 C27 C28 C29 118.8(13)
N2 C27 C28 C27' 32.7(7)
C27 C28 C29 C30 120.5(14)
C29' C28 C29 C30 45.8(11)
C27' C28 C29 C30 -174.4(9)
C28 C29 C30 C29' -47.2(10)
C27 C28 C27' N2 -33.3(7)
C29' C28 C27' N2 -132.5(12)
C29 C28 C27' N2 -173.6(8)
C19' N2 C27' C28 -47.8(11)
C23 N2 C27' C28 70.2(15)
C31 N2 C27' C28 173.3(9)
C19 N2 C27' C28 -78.8(9)
C23' N2 C27' C28 75.0(9)
C31' N2 C27' C28 -167.1(7)
C27 N2 C27' C28 30.2(7)
C29 C30 C29' C28 51.1(11)
C27 C28 C29' C30 168.8(10)
C29 C28 C29' C30 -52.1(12)
C27' C28 C29' C30 -119.1(13)
C19' N2 C31 C32 53.0(14)
C23 N2 C31 C32 -57.1(11)
C27' N2 C31 C32 153.6(10)
C19 N2 C31 C32 65.5(10)
C23' N2 C31 C32 -101.8(9)
C31' N2 C31 C32 1.2(8)
C27 N2 C31 C32 -177.5(8)
N2 C31 C32 C33 -175.8(8)
C31 C32 C33 C34 175.2(9)
C32 C33 C34 C33' 63.9(12)
C19' N2 C31' C32' 174.5(9)
C23 N2 C31' C32' 93.2(10)
C31 N2 C31' C32' -36.1(9)
C27' N2 C31' C32' -63.1(10)
C19 N2 C31' C32' -157.2(11)
C23' N2 C31' C32' 54.4(11)
C27 N2 C31' C32' -33.5(18)
N2 C31' C32' C33' 179.5(11)
C33 C34 C33' C32' -33.8(17)
C31' C32' C33' C34 -53(2)
